data_7222332
loop_
_publ_author_name
'Martinez-Lope, M.J.'
'Casais, M.T.'
'Alonso, J.A.'
'Fernandez-Diaz, M.T.'

_publ_section_title
;
 Preparation, crystal and magnetic structure of the double perovskites Ca2
 T W O6 (T = Co, Ni)
;
_journal_name_full
;
Zeitschrift fuer Naturforschung, Teil B. Anorganische Chemie, Organische 
Chemie (42,1987-)
;
_journal_page_first 127
_journal_page_last 132
_journal_volume 58
_journal_year 2003
_chemical_formula_sum 'Ca2 Co O6 W'
_chemical_name_systematic 'Ca2 (Co W O6)'
_space_group_IT_number 14
_symmetry_space_group_name_Hall '-P 2yn'
_symmetry_space_group_name_H-M 'P 1 21/n 1'
_cell_angle_alpha 90
_cell_angle_beta 90.245
_cell_angle_gamma 90
_cell_formula_units_Z 2
_cell_length_a 5.42475
_cell_length_b 5.57959
_cell_length_c 7.7134
_cell_volume 233.466
_citation_journal_id_ASTM ZNBSEN
_cod_data_source_file Martinez-Lope_ZNBSEN_2003_1154.cif
_cod_data_source_block Ca2Co1O6W1
_cod_original_cell_volume 233.4661
_cod_original_sg_symbol_Hall '-P 2ybc (x-z,y,z)'
_cod_original_formula_sum 'Ca2 Co1 O6 W1'
_cod_database_code 7222332

loop_
_symmetry_equiv_pos_as_xyz
x,y,z
-x+1/2,y+1/2,-z+1/2
-x,-y,-z
x-1/2,-y-1/2,z-1/2

loop_
_atom_site_label
_atom_site_type_symbol
_atom_site_fract_x
_atom_site_fract_y
_atom_site_fract_z
_atom_site_occupancy
_atom_site_U_iso_or_equiv
Co1 Co+2 0.5 0 0 1 0.0
W1 W+6 0.5 0 0.5 1 0.0
Ca1 Ca+2 0.9892 0.0508 0.2521 1 0.0
O3 O-2 0.1884 0.2174 0.9504 1 0.0
O1 O-2 0.0892 0.4712 0.2412 1 0.0
O2 O-2 0.7132 0.3092 0.043 1 0.0
